data_7017748
loop_
_publ_author_name
'Caballero, Ana B.'
'Rodr\'iguez-Di\'eguez, Antonio'
'Vidal, Isaac'
'Dobado, Jos\'e A'
'Castillo, Oscar'
'Lezama, Luis'
'Salas, Juan M.'

_publ_section_title
;
 Insights on the binding ability of a new adenine analog:
 7-amine-1,2,4-triazolo[1,5-a]pyrimidine. Synthesis and magnetic study of
 the first copper(ii) complexes.
;
_journal_issue 6
_journal_name_full 'Dalton transactions (Cambridge, England : 2003)'
_journal_page_first 1755
_journal_page_last 1764
_journal_paper_doi 10.1039/c1dt11385b
_journal_volume 41
_journal_year 2012
_chemical_formula_sum 'C14 H18 Cu N10 O6'
_chemical_formula_weight 485.92
_chemical_name_systematic
;
?
;
_space_group_IT_number 13
_symmetry_cell_setting monoclinic
_symmetry_space_group_name_Hall '-P 2yc'
_symmetry_space_group_name_H-M 'P 1 2/c 1'
_atom_sites_solution_hydrogens geom
_atom_sites_solution_primary direct
_atom_sites_solution_secondary difmap
_audit_creation_method SHELXL-97
_cell_angle_alpha 90.00
_cell_angle_beta 117.793(5)
_cell_angle_gamma 90.00
_cell_formula_units_Z 2
_cell_length_a 7.2299(8)
_cell_length_b 11.3987(12)
_cell_length_c 12.7792(12)
_cell_measurement_reflns_used 679
_cell_measurement_temperature 100(2)
_cell_measurement_theta_max 19.69
_cell_measurement_theta_min 2.54
_cell_volume 931.66(17)
_computing_cell_refinement 'Bruker smart'
_computing_data_collection 'Bruker smart'
_computing_data_reduction 'Bruker smart'
_computing_molecular_graphics 'Bruker SHELXTL'
_computing_publication_material 'SHELXL-97 (Sheldrick, 1997)'
_computing_structure_refinement 'SHELXL-97 (Sheldrick, 1997)'
_computing_structure_solution 'SHELXL-97 (Sheldrick, 1990)'
_diffrn_ambient_temperature 100(2)
_diffrn_measured_fraction_theta_full 0.991
_diffrn_measured_fraction_theta_max 0.991
_diffrn_measurement_device_type 'Bruker X8 KappaAPEXII'
_diffrn_measurement_method 'omega and phi scans'
_diffrn_radiation_monochromator graphite
_diffrn_radiation_source 'fine-focus sealed tube'
_diffrn_radiation_type MoK\a
_diffrn_radiation_wavelength 0.71073
_diffrn_reflns_av_R_equivalents 0.1370
_diffrn_reflns_av_sigmaI/netI 0.1103
_diffrn_reflns_limit_h_max 8
_diffrn_reflns_limit_h_min -8
_diffrn_reflns_limit_k_max 12
_diffrn_reflns_limit_k_min -12
_diffrn_reflns_limit_l_max 14
_diffrn_reflns_limit_l_min -14
_diffrn_reflns_number 9090
_diffrn_reflns_theta_full 23.51
_diffrn_reflns_theta_max 23.51
_diffrn_reflns_theta_min 1.79
_exptl_absorpt_coefficient_mu 1.233
_exptl_absorpt_correction_T_max 1.000
_exptl_absorpt_correction_T_min 0.707
_exptl_absorpt_correction_type empirical
_exptl_absorpt_process_details Empirical
_exptl_crystal_colour blue
_exptl_crystal_density_diffrn 1.732
_exptl_crystal_density_method 'not measured'
_exptl_crystal_description plate
_exptl_crystal_F_000 498
_exptl_crystal_size_max 0.09
_exptl_crystal_size_mid 0.09
_exptl_crystal_size_min 0.02
_refine_diff_density_max 1.091
_refine_diff_density_min -0.811
_refine_diff_density_rms 0.135
_refine_ls_extinction_method none
_refine_ls_goodness_of_fit_ref 1.055
_refine_ls_hydrogen_treatment mixed
_refine_ls_matrix_type full
_refine_ls_number_parameters 141
_refine_ls_number_reflns 1375
_refine_ls_number_restraints 3
_refine_ls_restrained_S_all 1.054
_refine_ls_R_factor_all 0.1285
_refine_ls_R_factor_gt 0.0729
_refine_ls_shift/su_max 0.000
_refine_ls_shift/su_mean 0.000
_refine_ls_structure_factor_coef Fsqd
_refine_ls_weighting_details 'calc w=1/[\s^2^(Fo^2^)+(0.1026P)^2^+0.0000P] where P=(Fo^2^+2Fc^2^)/3'
_refine_ls_weighting_scheme calc
_refine_ls_wR_factor_gt 0.1593
_refine_ls_wR_factor_ref 0.1872
_reflns_number_gt 903
_reflns_number_total 1375
_reflns_threshold_expression >2sigma(I)
_cod_data_source_file c1dt11385b.txt
_cod_data_source_block Compound5
_cod_depositor_comments
;
The following automatic conversions were performed:

'_symmetry_cell_setting' value 'Monoclinic' changed to 'monoclinic'
according to /home/saulius/struct/CIF-dictionaries/cif_core.dic
dictionary named 'cif_core.dic' version 2.4.1 from
2010-06-29.

'_exptl_absorpt_correction_type' value 'Empirical'
changed to 'empirical' according to
/home/saulius/struct/CIF-dictionaries/cif_core.dic dictionary named
'cif_core.dic' version 2.4.1 from 2010-06-29.

Automatic conversion script
Id: cif_fix_values 1715 2011-07-08 13:25:40Z adriana 
;
_cod_original_sg_symbol_H-M P2/c
_cod_database_code 7017748

loop_
_symmetry_equiv_pos_as_xyz
'x, y, z'
'-x, y, -z+1/2'
'-x, -y, -z'
'x, -y, z-1/2'

loop_
_atom_site_label
_atom_site_type_symbol
_atom_site_fract_x
_atom_site_fract_y
_atom_site_fract_z
_atom_site_U_iso_or_equiv
_atom_site_adp_type
_atom_site_occupancy
_atom_site_symmetry_multiplicity
_atom_site_calc_flag
_atom_site_refinement_flags
Cu1 Cu 0.5000 0.29669(13) 0.7500 0.0253(6) Uani 1 2 d S
O1B O 0.7090(8) 0.4212(5) 0.8314(4) 0.0288(14) Uani 1 1 d .
O2B O 0.7504(8) 0.3652(5) 0.6787(5) 0.0287(14) Uani 1 1 d .
N8A N 0.2585(9) 0.0203(6) 0.5151(5) 0.0233(17) Uani 1 1 d .
N71A N 0.1968(10) -0.1324(7) 0.3832(6) 0.0279(17) Uani 1 1 d D
N3A N 0.3398(10) 0.1819(6) 0.6230(5) 0.0232(10) Uani 1 1 d .
C2A C 0.3320(11) 0.1974(8) 0.5134(7) 0.0238(19) Uani 1 1 d .
H2A H 0.3598 0.2695 0.4897 0.029 Uiso 1 1 calc R
N4A N 0.2673(10) 0.0057(6) 0.7041(5) 0.0232(10) Uani 1 1 d .
N1A N 0.2834(10) 0.1052(6) 0.4454(6) 0.0257(16) Uani 1 1 d .
C3AA C 0.2897(12) 0.0681(7) 0.6205(7) 0.0232(10) Uani 1 1 d .
C3B C 0.7954(13) 0.4347(7) 0.7633(7) 0.026(2) Uani 1 1 d .
C7A C 0.2175(12) -0.0951(8) 0.4869(7) 0.025(2) Uani 1 1 d .
C5A C 0.2268(12) -0.1082(8) 0.6773(7) 0.027(2) Uani 1 1 d .
H5A H 0.2137 -0.1552 0.7330 0.033 Uiso 1 1 calc R
C4B C 0.9417(13) 0.5354(7) 0.7870(8) 0.031(2) Uani 1 1 d .
H4B1 H 1.0436 0.5345 0.8701 0.037 Uiso 1 1 calc R
H4B2 H 0.8629 0.6078 0.7719 0.037 Uiso 1 1 calc R
C6A C 0.2028(12) -0.1623(7) 0.5756(7) 0.024(2) Uani 1 1 d .
H6A H 0.1770 -0.2425 0.5652 0.029 Uiso 1 1 calc R
O1W O 0.4430(10) 0.4027(5) 0.0701(6) 0.0406(17) Uani 1 1 d D
H71A H 0.166(15) -0.216(8) 0.365(8) 0.049 Uiso 1 1 d .
H11W H 0.422(15) 0.460(5) 0.107(7) 0.049 Uiso 1 1 d D
H12W H 0.449(15) 0.328(2) 0.076(8) 0.049 Uiso 1 1 d D
H71B H 0.200(14) -0.068(5) 0.344(7) 0.049 Uiso 1 1 d D

loop_
_atom_site_aniso_label
_atom_site_aniso_U_11
_atom_site_aniso_U_22
_atom_site_aniso_U_33
_atom_site_aniso_U_23
_atom_site_aniso_U_13
_atom_site_aniso_U_12
Cu1 0.0209(9) 0.0369(10) 0.0287(9) 0.000 0.0206(7) 0.000
O1B 0.024(3) 0.046(4) 0.026(3) 0.000(3) 0.020(3) -0.001(3)
O2B 0.027(3) 0.034(4) 0.037(4) -0.005(3) 0.025(3) -0.004(3)
N8A 0.018(4) 0.030(5) 0.031(4) -0.002(3) 0.019(3) -0.004(3)
N71A 0.020(4) 0.039(5) 0.027(4) 0.000(4) 0.012(3) 0.000(4)
N3A 0.018(2) 0.033(3) 0.027(2) 0.004(2) 0.018(2) 0.006(2)
C2A 0.014(4) 0.032(5) 0.025(5) 0.004(4) 0.008(4) -0.005(4)
N4A 0.018(2) 0.033(3) 0.027(2) 0.004(2) 0.018(2) 0.006(2)
N1A 0.026(4) 0.029(4) 0.030(4) 0.003(4) 0.020(3) -0.001(3)
C3AA 0.018(2) 0.033(3) 0.027(2) 0.004(2) 0.018(2) 0.006(2)
C3B 0.024(5) 0.027(5) 0.030(5) 0.001(4) 0.015(4) 0.009(4)
C7A 0.013(4) 0.044(6) 0.020(5) 0.002(4) 0.010(4) 0.000(4)
C5A 0.020(5) 0.037(6) 0.030(5) 0.009(4) 0.016(4) 0.004(4)
C4B 0.031(5) 0.023(5) 0.049(6) -0.009(4) 0.029(5) -0.005(4)
C6A 0.017(5) 0.033(5) 0.030(5) -0.002(4) 0.017(4) -0.003(4)
O1W 0.049(4) 0.035(4) 0.056(4) -0.004(4) 0.040(4) 0.000(4)

loop_
_atom_type_symbol
_atom_type_description
_atom_type_scat_dispersion_real
_atom_type_scat_dispersion_imag
_atom_type_scat_source
C C 0.0033 0.0016 'International Tables Vol C Tables 4.2.6.8 and 6.1.1.4'
Cu Cu 0.3201 1.2651 'International Tables Vol C Tables 4.2.6.8 and 6.1.1.4'
O O 0.0106 0.0060 'International Tables Vol C Tables 4.2.6.8 and 6.1.1.4'
N N 0.0061 0.0033 'International Tables Vol C Tables 4.2.6.8 and 6.1.1.4'
H H 0.0000 0.0000 'International Tables Vol C Tables 4.2.6.8 and 6.1.1.4'

loop_
_geom_angle_atom_site_label_1
_geom_angle_atom_site_label_2
_geom_angle_atom_site_label_3
_geom_angle
_geom_angle_site_symmetry_1
_geom_angle_site_symmetry_3
O1B Cu1 O1B 88.3(3) . 2_656
O1B Cu1 N3A 156.2(2) . .
O1B Cu1 N3A 91.8(2) 2_656 .
O1B Cu1 N3A 91.8(2) . 2_656
O1B Cu1 N3A 156.2(2) 2_656 2_656
N3A Cu1 N3A 97.4(4) . 2_656
C3B O1B Cu1 102.8(5) . .
C7A N8A C3AA 124.0(6) . .
C7A N8A N1A 125.8(6) . .
C3AA N8A N1A 110.1(6) . .
C7A N71A H71A 117(5) . .
C7A N71A H71B 106(6) . .
H71A N71A H71B 137(8) . .
C3AA N3A C2A 102.5(6) . .
C3AA N3A Cu1 134.8(5) . .
C2A N3A Cu1 118.4(5) . .
N1A C2A N3A 116.2(7) . .
N1A C2A H2A 121.9 . .
N3A C2A H2A 121.9 . .
C5A N4A C3AA 113.6(6) . .
C2A N1A N8A 102.2(6) . .
N3A C3AA N4A 128.2(7) . .
N3A C3AA N8A 109.0(6) . .
N4A C3AA N8A 122.8(7) . .
O2B C3B O1B 119.4(7) . .
O2B C3B C4B 122.3(7) . .
O1B C3B C4B 118.2(7) . .
N71A C7A N8A 118.8(7) . .
N71A C7A C6A 127.5(8) . .
N8A C7A C6A 113.7(7) . .
N4A C5A C6A 126.3(7) . .
N4A C5A H5A 116.8 . .
C6A C5A H5A 116.8 . .
C3B C4B C4B 114.6(6) . 2_756
C3B C4B H4B1 108.6 . .
C4B C4B H4B1 108.6 2_756 .
C3B C4B H4B2 108.6 . .
C4B C4B H4B2 108.6 2_756 .
H4B1 C4B H4B2 107.6 . .
C5A C6A C7A 119.4(8) . .
C5A C6A H6A 120.3 . .
C7A C6A H6A 120.3 . .
H11W O1W H12W 136(9) . .

loop_
_geom_bond_atom_site_label_1
_geom_bond_atom_site_label_2
_geom_bond_distance
_geom_bond_site_symmetry_2
Cu1 O1B 1.979(6) .
Cu1 O1B 1.979(5) 2_656
Cu1 N3A 1.984(7) .
Cu1 N3A 1.984(7) 2_656
O1B C3B 1.295(9) .
O2B C3B 1.255(9) .
N8A C7A 1.359(10) .
N8A C3AA 1.371(9) .
N8A N1A 1.382(8) .
N71A C7A 1.332(10) .
N71A H71A 0.98(9) .
N71A H71B 0.89(2) .
N3A C3AA 1.343(10) .
N3A C2A 1.387(9) .
C2A N1A 1.303(10) .
C2A H2A 0.9300 .
N4A C5A 1.339(10) .
N4A C3AA 1.354(9) .
C3B C4B 1.493(11) .
C7A C6A 1.412(10) .
C5A C6A 1.375(11) .
C5A H5A 0.9300 .
C4B C4B 1.532(15) 2_756
C4B H4B1 0.9700 .
C4B H4B2 0.9700 .
C6A H6A 0.9300 .
O1W H11W 0.86(2) .
O1W H12W 0.86(2) .
